data_1534668
loop_
_publ_author_name
'Gorlov, M.'
'Kloo, L.'
'Fischer, A.'

_publ_section_title
;
 Synthesis and crystal structures of new palladium(II) - gallium(III)
 complexes with bridging halogenide ligands
;
_journal_name_full 'Zeitschrift fuer Anorganische und Allgemeine Chemie'
_journal_page_first 324
_journal_page_last 326
_journal_volume 630
_journal_year 2004
_chemical_formula_sum 'Ga2 I8 Pd'
_chemical_name_systematic 'Pd (Ga I4)2'
_space_group_IT_number 12
_symmetry_space_group_name_Hall '-C 2y'
_symmetry_space_group_name_H-M 'C 1 2/m 1'
_cell_angle_alpha 90
_cell_angle_beta 95.38
_cell_angle_gamma 90
_cell_formula_units_Z 2
_cell_length_a 13.631
_cell_length_b 8.499
_cell_length_c 7.566
_cell_volume 872.659
_citation_journal_id_ASTM ZAACAB
_cod_data_source_file Gorlov_ZAACAB_2004_1093.cif
_cod_data_source_block Ga2I8Pd1
_cod_original_cell_volume 872.6588
_cod_original_formula_sum 'Ga2 I8 Pd1'
_cod_database_code 1534668

loop_
_symmetry_equiv_pos_as_xyz
x,y,z
-x,y,-z
-x,-y,-z
x,-y,z
x+1/2,y+1/2,z
-x+1/2,y+1/2,-z
-x+1/2,-y+1/2,-z
x+1/2,-y+1/2,z

loop_
_atom_site_label
_atom_site_type_symbol
_atom_site_fract_x
_atom_site_fract_y
_atom_site_fract_z
_atom_site_occupancy
_atom_site_U_iso_or_equiv
I2 I-1 0.16089 0 0.649 1 0.0
I1 I-1 0.11461 0.21841 0.14774 1 0.0
I3 I-1 0.38771 0 0.3135 1 0.0
Ga1 Ga+3 0.20874 0 0.3397 1 0.0
Pd1 Pd+2 0 0 0 1 0.0
